data_7127667
loop_
_publ_author_name
'Nayak, Mithilesh Kumar'
'Suhr, Simon'
'Chrysochos, Nicolas'
'Rawat, Hemant'
'Schulzke, Carola'
'Chandrasekhar, Vadapalli'
'Sarkar, Biprajit'
'Jana, Anukul'

_publ_section_title
;
 Tethered CAAC-CAAC dimers: oxidation to persistent radical cations and
 bridging-unit dependent reactivity/stability of the dications.
;
_journal_issue 10
_journal_name_full 'Chemical communications (Cambridge, England)'
_journal_page_first 1210
_journal_page_last 1213
_journal_paper_doi 10.1039/d0cc07385g
_journal_volume 57
_journal_year 2021
_chemical_formula_moiety 'C22 H38 N2, F3.97 Sb, 2.03(F)'
_chemical_formula_sum 'C22 H38 F6 N2 Sb'
_chemical_formula_weight 566.29
_space_group_crystal_system orthorhombic
_space_group_IT_number 19
_space_group_name_Hall 'P 2ac 2ab'
_space_group_name_H-M_alt 'P 21 21 21'
_atom_sites_solution_hydrogens geom
_atom_sites_solution_primary dual
_audit_creation_date 2020-04-07
_audit_creation_method
;
Olex2 1.2
(compiled 2018.05.29 svn.r3508 for OlexSys, GUI svn.r5506)
;
_audit_update_record
;
2020-11-28 deposited with the CCDC.	2020-12-18 downloaded from the CCDC.
;
_cell_angle_alpha 90
_cell_angle_beta 90
_cell_angle_gamma 90
_cell_formula_units_Z 4
_cell_length_a 15.5683(14)
_cell_length_b 15.5783(14)
_cell_length_c 10.020(2)
_cell_measurement_reflns_used 7107
_cell_measurement_temperature 293(2)
_cell_measurement_theta_max 28.7570
_cell_measurement_theta_min 3.5250
_cell_volume 2430.1(6)
_computing_cell_refinement 'CrysAlisPro 1.171.39.29d (Rigaku OD, 2017)'
_computing_data_collection 'CrysAlisPro 1.171.39.29d (Rigaku OD, 2017)'
_computing_data_reduction 'CrysAlisPro 1.171.39.29d (Rigaku OD, 2017)'
_computing_molecular_graphics 'Olex2 (Dolomanov et al., 2009)'
_computing_publication_material 'Olex2 (Dolomanov et al., 2009)'
_computing_structure_refinement 'ShelXL (Sheldrick, 2015)'
_computing_structure_solution 'ShelXT (Sheldrick, 2015)'
_diffrn_ambient_temperature 293(2)
_diffrn_detector_area_resol_mean 7.9
_diffrn_measured_fraction_theta_full 0.998
_diffrn_measured_fraction_theta_max 0.847
_diffrn_measurement_device_type 'Bruker SMART CCD 1K area detector'
_diffrn_measurement_method '\w scans'
_diffrn_radiation_type MoK\a
_diffrn_radiation_wavelength 0.71073
_diffrn_reflns_av_R_equivalents 0.0925
_diffrn_reflns_av_unetI/netI 0.0467
_diffrn_reflns_Laue_measured_fraction_full 0.998
_diffrn_reflns_Laue_measured_fraction_max 0.847
_diffrn_reflns_limit_h_max 20
_diffrn_reflns_limit_h_min -21
_diffrn_reflns_limit_k_max 20
_diffrn_reflns_limit_k_min -20
_diffrn_reflns_limit_l_max 10
_diffrn_reflns_limit_l_min -13
_diffrn_reflns_number 25957
_diffrn_reflns_point_group_measured_fraction_full 0.999
_diffrn_reflns_point_group_measured_fraction_max 0.845
_diffrn_reflns_theta_full 25.242
_diffrn_reflns_theta_max 30.030
_diffrn_reflns_theta_min 2.615
_exptl_absorpt_coefficient_mu 1.192
_exptl_absorpt_correction_T_max 1.00000
_exptl_absorpt_correction_T_min 0.64597
_exptl_absorpt_correction_type multi-scan
_exptl_absorpt_process_details
;
CrysAlisPro 1.171.39.29d (Rigaku Oxford Diffraction, 2017)
Empirical absorption correction using spherical harmonics,
 implemented in SCALE3 ABSPACK scaling algorithm.
;
_exptl_crystal_colour yellow
_exptl_crystal_colour_primary yellow
_exptl_crystal_density_diffrn 1.548
_exptl_crystal_description block
_exptl_crystal_F_000 1156
_exptl_crystal_size_max 0.23
_exptl_crystal_size_mid 0.19
_exptl_crystal_size_min 0.14
_refine_diff_density_max 0.742
_refine_diff_density_min -0.732
_refine_diff_density_rms 0.095
_refine_ls_abs_structure_details
;
 Refined as an inversion twin.
;
_refine_ls_abs_structure_Flack 0.50(6)
_refine_ls_extinction_method none
_refine_ls_goodness_of_fit_ref 0.984
_refine_ls_hydrogen_treatment constr
_refine_ls_matrix_type full
_refine_ls_number_parameters 513
_refine_ls_number_reflns 5714
_refine_ls_number_restraints 1208
_refine_ls_restrained_S_all 1.039
_refine_ls_R_factor_all 0.0606
_refine_ls_R_factor_gt 0.0396
_refine_ls_shift/su_max 0.001
_refine_ls_shift/su_mean 0.000
_refine_ls_structure_factor_coef Fsqd
_refine_ls_weighting_details 'w=1/[\s^2^(Fo^2^)+(0.0639P)^2^] where P=(Fo^2^+2Fc^2^)/3'
_refine_ls_weighting_scheme calc
_refine_ls_wR_factor_gt 0.0980
_refine_ls_wR_factor_ref 0.1079
_reflns_Friedel_coverage 0.786
_reflns_Friedel_fraction_full 1.000
_reflns_Friedel_fraction_max 0.843
_reflns_number_gt 4059
_reflns_number_total 5714
_reflns_threshold_expression 'I > 2\s(I)'
_cod_data_source_file d0cc07385g2.cif
_cod_data_source_block shelx
_cod_depositor_comments 'Adding full bibliography for 7127659--7127670.cif.'
_cod_original_cell_volume 2430.2(6)
_cod_database_code 7127667
_shelx_shelxl_version_number 2017/1
_shelx_space_group_comment
;
The symmetry employed for this shelxl refinement is uniquely defined
by the following loop, which should always be used as a source of
symmetry information in preference to the above space-group names.
They are only intended as comments.
;
_shelx_estimated_absorpt_t_max 0.851
_shelx_estimated_absorpt_t_min 0.771
_olex2_refinement_description
;
1. Twinned data refinement
 Scales: 0.50(6)
 0.50(6)
2. Fixed Uiso
 At 1.2 times of:
  All C(H) groups, All C(H,H) groups
 At 1.5 times of:
  All C(H,H,H) groups
3. Restrained distances
 Sb1-F1 \\sim Sb1-F2 \\sim Sb1-F3 \\sim Sb1-F4 \\sim Sb1-F5 \\sim Sb1-F6 \\sim
Sb1-F1' \\sim Sb1-F2' \\sim Sb1-
 F3' \\sim Sb1-F4'
 with sigma of 0.02
 Sb1-F1 \\sim Sb1-F5' \\sim Sb1-F6' \\sim Sb1-F1'' \\sim Sb1-F2'' \\sim
Sb1-F3'' \\sim Sb1-F4'' \\sim Sb1-
 F5''
 with sigma of 0.02
 Sb1-F1 \\sim Sb1-F6''
 with sigma of 0.02
 F1-F2 \\sim F1'-F2' \\sim F3-F5 \\sim F3'-F5' \\sim F4-F6 \\sim F4'-F6' \\sim
F3''-F5'' \\sim F4''-F6''
 with sigma of 0.02
 F1-F3 \\sim F1-F4 \\sim F1-F5 \\sim F1-F6 \\sim F1'-F3' \\sim F1'-F4' \\sim
F1'-F5' \\sim F1'-F6' \\sim F2-F3
 \\sim F2-F4 \\sim F2-F5
 with sigma of 0.02
 F1-F3 \\sim F2-F6 \\sim F2'-F3' \\sim F2'-F4' \\sim F2'-F5' \\sim F2'-F6'
\\sim F1''-F3'' \\sim F1''-F4''
 \\sim F1''-F5''
 with sigma of 0.02
 F1-F3 \\sim F1''-F6'' \\sim F2''-F3'' \\sim F2''-F4'' \\sim F2''-F5'' \\sim
F2''-F6''
 with sigma of 0.02
 N2-C3 \\sim N2-C3A
 with sigma of 0.02
4. Rigid bond restraints
 C12, C14, C13, C13A, C15, C15A, C16, C16A
 with sigma for 1-2 distances of 0.01 and sigma for 1-3 distances of 0.01
 C5, C7, C6, C6A, C9, C9A, C8, C8A
 with sigma for 1-2 distances of 0.01 and sigma for 1-3 distances of 0.01
 C3, C3A, C4, C4A, C22, C22A, C21, C21A, C20, C20A, C19, C19A
 with sigma for 1-2 distances of 0.01 and sigma for 1-3 distances of 0.01
5. Uiso/Uaniso restraints and constraints
F1 \\sim F2 \\sim F3 \\sim F4 \\sim F5 \\sim F6 \\sim F1' \\sim F2' \\sim F3'
\\sim F4' \\sim F5' \\sim F6' \\sim F2'': within 2.9A with sigma of 0.01 and
sigma for terminal atoms of 0.02
F1'' \\sim F2'' \\sim F3'' \\sim F4'' \\sim F5'' \\sim F6'': within 3.5A with
sigma of 0.01 and sigma for terminal atoms of 0.02
C12 \\sim C14 \\sim C13 \\sim C13A \\sim C15 \\sim C15A \\sim C16 \\sim C16A:
within 1.7A with sigma of 0.02 and sigma for terminal atoms of 0.04
C5 \\sim C7 \\sim C6 \\sim C6A \\sim C9 \\sim C9A \\sim C8 \\sim C8A: within
1.7A with sigma of 0.04 and sigma for terminal atoms of 0.08
C3 \\sim C3A \\sim C4 \\sim C4A \\sim C22 \\sim C22A \\sim C21 \\sim C21A \\sim
C20 \\sim C20A \\sim C19 \\sim C19A: within 1.7A with sigma of 0.01 and sigma
for terminal atoms of 0.02
6. Same fragment restrains
{C3A, C4A, C22A, C21A, C20A, C19A} sigma for 1-2: 0.02, 1-3: 0.04
as
{C3, C4, C22, C21, C20, C19}
7. Others
 Sof(F1')=Sof(F2')=Sof(F3')=Sof(F4')=Sof(F5')=Sof(F6')=0.7*(1-FVAR(2))
 Sof(F1'')=Sof(F2'')=Sof(F3'')=Sof(F4'')=Sof(F5'')=Sof(F6'')=0.3*(1-FVAR(2))
 Sof(F1)=Sof(F2)=Sof(F3)=Sof(F4)=Sof(F5)=Sof(F6)=FVAR(1)
 Sof(C6A)=Sof(H6AA)=Sof(H6AB)=Sof(C9A)=Sof(H9AA)=Sof(H9AB)=Sof(H9AC)=Sof(C8A)=
 Sof(H8AA)=Sof(H8AB)=Sof(H8AC)=1-FVAR(2)
 Sof(C6)=Sof(H6A)=Sof(H6B)=Sof(C9)=Sof(H9A)=Sof(H9B)=Sof(H9C)=Sof(C8)=Sof(H8A)=
 Sof(H8B)=Sof(H8C)=FVAR(2)
 Sof(C13A)=Sof(H13C)=Sof(H13D)=Sof(C15A)=Sof(H15D)=Sof(H15E)=Sof(H15F)=
 Sof(C16A)=Sof(H16D)=Sof(H16E)=Sof(H16F)=1-FVAR(3)
 Sof(C13)=Sof(H13A)=Sof(H13B)=Sof(C15)=Sof(H15A)=Sof(H15B)=Sof(H15C)=Sof(C16)=
 Sof(H16A)=Sof(H16B)=Sof(H16C)=FVAR(3)
 Sof(C3A)=Sof(H3A)=Sof(C4A)=Sof(H4A)=Sof(C22A)=Sof(H22C)=Sof(H22D)=Sof(C21A)=
 Sof(H21C)=Sof(H21D)=Sof(C20A)=Sof(H20C)=Sof(H20D)=Sof(C19A)=Sof(H19C)=
 Sof(H19D)=1-FVAR(4)
 Sof(C3)=Sof(H3)=Sof(C4)=Sof(H4)=Sof(C22)=Sof(H22A)=Sof(H22B)=Sof(C21)=
 Sof(H21A)=Sof(H21B)=Sof(C20)=Sof(H20A)=Sof(H20B)=Sof(C19)=Sof(H19A)=Sof(H19B)=
 FVAR(4)
8.a Ternary CH refined with riding coordinates:
 C3(H3), C4(H4), C3A(H3A), C4A(H4A)
8.b Secondary CH2 refined with riding coordinates:
 C6(H6A,H6B), C6A(H6AA,H6AB), C13(H13A,H13B), C13A(H13C,H13D), C22(H22A,H22B),
 C21(H21A,H21B), C20(H20A,H20B), C19(H19A,H19B), C22A(H22C,H22D), C21A(H21C,
 H21D), C20A(H20C,H20D), C19A(H19C,H19D)
8.c Idealised Me refined as rotating group:
 C11(H11A,H11B,H11C), C10(H10A,H10B,H10C), C18(H18A,H18B,H18C), C17(H17A,H17B,
 H17C), C9(H9A,H9B,H9C), C8(H8A,H8B,H8C), C9A(H9AA,H9AB,H9AC), C8A(H8AA,H8AB,
 H8AC), C15(H15A,H15B,H15C), C16(H16A,H16B,H16C), C15A(H15D,H15E,H15F),
 C16A(H16D,H16E,H16F)
;
_olex2_submission_special_instructions 'No special instructions were received'

loop_
_space_group_symop_operation_xyz
'x, y, z'
'-x+1/2, -y, z+1/2'
'-x, y+1/2, -z+1/2'
'x+1/2, -y+1/2, -z'

loop_
_atom_site_label
_atom_site_type_symbol
_atom_site_fract_x
_atom_site_fract_y
_atom_site_fract_z
_atom_site_U_iso_or_equiv
_atom_site_adp_type
_atom_site_occupancy
_atom_site_site_symmetry_order
_atom_site_calc_flag
_atom_site_refinement_flags_posn
_atom_site_refinement_flags_adp
_atom_site_refinement_flags_occupancy
_atom_site_disorder_assembly
_atom_site_disorder_group
N1 N 0.54776(16) 0.55151(18) 0.5010(9) 0.0357(7) Uani 1 1 d . . . . .
N2 N 0.41368(17) 0.43447(18) 0.5008(10) 0.0400(7) Uani 1 1 d D . . . .
C1 C 0.5642(2) 0.4655(2) 0.5006(11) 0.0363(8) Uani 1 1 d . . . . .
C7 C 0.6615(2) 0.4506(2) 0.5000(12) 0.0460(8) Uani 1 1 d . U . . .
C5 C 0.6268(2) 0.6067(2) 0.4989(11) 0.0462(10) Uani 1 1 d . U . . .
C11 C 0.6332(5) 0.6602(6) 0.3766(8) 0.071(3) Uani 1 1 d . . . . .
H11A H 0.595596 0.708764 0.384602 0.106 Uiso 1 1 calc GR . . . .
H11B H 0.616779 0.626638 0.300391 0.106 Uiso 1 1 calc GR . . . .
H11C H 0.691244 0.679701 0.365860 0.106 Uiso 1 1 calc GR . . . .
C10 C 0.6338(6) 0.6647(7) 0.6234(7) 0.079(3) Uani 1 1 d . . . . .
H10A H 0.595177 0.712421 0.614443 0.118 Uiso 1 1 calc GR . . . .
H10B H 0.691583 0.685557 0.631687 0.118 Uiso 1 1 calc GR . . . .
H10C H 0.618952 0.632286 0.701570 0.118 Uiso 1 1 calc GR . . . .
C2 C 0.49615(17) 0.4070(2) 0.4991(8) 0.0363(9) Uani 1 1 d . . . . .
C14 C 0.49791(19) 0.3080(3) 0.4994(10) 0.0474(10) Uani 1 1 d . U . . .
C12 C 0.3483(2) 0.3636(2) 0.4996(12) 0.0498(10) Uani 1 1 d . U . . .
C18 C 0.2917(6) 0.3657(8) 0.3744(8) 0.073(3) Uani 1 1 d . . . . .
H18A H 0.325812 0.381894 0.298696 0.110 Uiso 1 1 calc GR . . . .
H18B H 0.246308 0.406721 0.386611 0.110 Uiso 1 1 calc GR . . . .
H18C H 0.267415 0.309872 0.359583 0.110 Uiso 1 1 calc GR . . . .
C17 C 0.2930(7) 0.3637(8) 0.6220(9) 0.087(4) Uani 1 1 d . . . . .
H17A H 0.253980 0.316036 0.618541 0.130 Uiso 1 1 calc GR . . . .
H17B H 0.260976 0.416311 0.625976 0.130 Uiso 1 1 calc GR . . . .
H17C H 0.328581 0.358838 0.699870 0.130 Uiso 1 1 calc GR . . . .
C6 C 0.6982(13) 0.5430(14) 0.536(3) 0.055(5) Uani 0.50(2) 1 d . U P A 1
H6A H 0.711352 0.546653 0.630714 0.066 Uiso 0.50(2) 1 calc R . P A 1
H6B H 0.750047 0.554840 0.485836 0.066 Uiso 0.50(2) 1 calc R . P A 1
C9 C 0.6990(11) 0.3867(15) 0.6018(16) 0.055(4) Uani 0.50(2) 1 d . U P A 1
H9A H 0.686684 0.329110 0.573625 0.082 Uiso 0.50(2) 1 calc GR . P A 1
H9B H 0.673659 0.396725 0.687718 0.082 Uiso 0.50(2) 1 calc GR . P A 1
H9C H 0.760080 0.394472 0.607494 0.082 Uiso 0.50(2) 1 calc GR . P A 1
C8 C 0.6944(9) 0.4291(16) 0.3586(15) 0.064(6) Uani 0.50(2) 1 d . U P A 1
H8A H 0.756031 0.429521 0.358188 0.095 Uiso 0.50(2) 1 calc GR . P A 1
H8B H 0.673385 0.471198 0.296620 0.095 Uiso 0.50(2) 1 calc GR . P A 1
H8C H 0.674111 0.373309 0.332884 0.095 Uiso 0.50(2) 1 calc GR . P A 1
C6A C 0.6922(11) 0.5355(14) 0.448(3) 0.047(4) Uani 0.50(2) 1 d . U P A 2
H6AA H 0.693872 0.534792 0.351379 0.057 Uiso 0.50(2) 1 calc R . P A 2
H6AB H 0.749507 0.547522 0.481085 0.057 Uiso 0.50(2) 1 calc R . P A 2
C9A C 0.6861(15) 0.4346(15) 0.641(2) 0.103(8) Uani 0.50(2) 1 d . U P A 2
H9AA H 0.742663 0.410165 0.643735 0.155 Uiso 0.50(2) 1 calc GR . P A 2
H9AB H 0.645888 0.395491 0.680465 0.155 Uiso 0.50(2) 1 calc GR . P A 2
H9AC H 0.685612 0.487797 0.689044 0.155 Uiso 0.50(2) 1 calc GR . P A 2
C8A C 0.7009(14) 0.3789(15) 0.412(3) 0.104(8) Uani 0.50(2) 1 d . U P A 2
H8AA H 0.674991 0.380240 0.325332 0.156 Uiso 0.50(2) 1 calc GR . P A 2
H8AB H 0.690352 0.324059 0.452920 0.156 Uiso 0.50(2) 1 calc GR . P A 2
H8AC H 0.761651 0.387817 0.404133 0.156 Uiso 0.50(2) 1 calc GR . P A 2
C13 C 0.3992(11) 0.2912(13) 0.455(3) 0.060(4) Uani 0.50(2) 1 d . U P B 1
H13A H 0.395497 0.285674 0.358506 0.072 Uiso 0.50(2) 1 calc R . P B 1
H13B H 0.378053 0.238562 0.494800 0.072 Uiso 0.50(2) 1 calc R . P B 1
C15 C 0.5511(15) 0.2650(13) 0.398(3) 0.059(4) Uani 0.50(2) 1 d . U P B 1
H15A H 0.610381 0.267757 0.423547 0.089 Uiso 0.50(2) 1 calc GR . P B 1
H15B H 0.543631 0.293181 0.313278 0.089 Uiso 0.50(2) 1 calc GR . P B 1
H15C H 0.533816 0.206049 0.390051 0.089 Uiso 0.50(2) 1 calc GR . P B 1
C16 C 0.5112(19) 0.2768(12) 0.6317(18) 0.070(6) Uani 0.50(2) 1 d . U P B 1
H16A H 0.494480 0.217548 0.636339 0.105 Uiso 0.50(2) 1 calc GR . P B 1
H16B H 0.477229 0.309716 0.693135 0.105 Uiso 0.50(2) 1 calc GR . P B 1
H16C H 0.570836 0.282085 0.654667 0.105 Uiso 0.50(2) 1 calc GR . P B 1
C13A C 0.4096(11) 0.2863(10) 0.547(3) 0.050(4) Uani 0.50(2) 1 d . U P B 2
H13C H 0.408692 0.280882 0.642993 0.060 Uiso 0.50(2) 1 calc R . P B 2
H13D H 0.390636 0.232544 0.507735 0.060 Uiso 0.50(2) 1 calc R . P B 2
C15A C 0.5175(18) 0.2754(14) 0.3538(19) 0.061(5) Uani 0.50(2) 1 d . U P B 2
H15D H 0.474101 0.296246 0.293943 0.091 Uiso 0.50(2) 1 calc GR . P B 2
H15E H 0.517694 0.213803 0.352773 0.091 Uiso 0.50(2) 1 calc GR . P B 2
H15F H 0.572670 0.296327 0.325932 0.091 Uiso 0.50(2) 1 calc GR . P B 2
C16A C 0.5621(15) 0.2626(12) 0.604(2) 0.065(6) Uani 0.50(2) 1 d . U P B 2
H16D H 0.620326 0.270387 0.574565 0.098 Uiso 0.50(2) 1 calc GR . P B 2
H16E H 0.549369 0.202364 0.608313 0.098 Uiso 0.50(2) 1 calc GR . P B 2
H16F H 0.554860 0.287905 0.690278 0.098 Uiso 0.50(2) 1 calc GR . P B 2
C3 C 0.3885(10) 0.5240(8) 0.5202(18) 0.037(3) Uani 0.512(14) 1 d D U P C 1
H3 H 0.390157 0.533928 0.616780 0.045 Uiso 0.512(14) 1 calc R . P C 1
C4 C 0.4589(9) 0.5798(9) 0.4613(18) 0.033(2) Uani 0.512(14) 1 d D U P C 1
H4 H 0.453913 0.581424 0.363809 0.039 Uiso 0.512(14) 1 calc R . P C 1
C22 C 0.4467(10) 0.6710(11) 0.5197(19) 0.040(3) Uani 0.512(14) 1 d D U P C 1
H22A H 0.472158 0.671434 0.608077 0.048 Uiso 0.512(14) 1 calc R . P C 1
H22B H 0.479724 0.710391 0.465163 0.048 Uiso 0.512(14) 1 calc R . P C 1
C21 C 0.3598(9) 0.7057(9) 0.5315(19) 0.050(3) Uani 0.512(14) 1 d D U P C 1
H21A H 0.357908 0.760222 0.484906 0.060 Uiso 0.512(14) 1 calc R . P C 1
H21B H 0.348511 0.717081 0.625040 0.060 Uiso 0.512(14) 1 calc R . P C 1
C20 C 0.2884(12) 0.6494(11) 0.4781(19) 0.051(3) Uani 0.512(14) 1 d D U P C 1
H20A H 0.237653 0.659918 0.531783 0.061 Uiso 0.512(14) 1 calc R . P C 1
H20B H 0.275420 0.668476 0.388150 0.061 Uiso 0.512(14) 1 calc R . P C 1
C19 C 0.3021(9) 0.5570(11) 0.473(2) 0.044(3) Uani 0.512(14) 1 d D U P C 1
H19A H 0.293658 0.538206 0.382107 0.053 Uiso 0.512(14) 1 calc R . P C 1
H19B H 0.257949 0.529922 0.527219 0.053 Uiso 0.512(14) 1 calc R . P C 1
C3A C 0.3978(10) 0.5254(8) 0.4791(18) 0.035(3) Uani 0.488(14) 1 d D U P C 2
H3A H 0.395866 0.533689 0.382223 0.042 Uiso 0.488(14) 1 calc R . P C 2
C4A C 0.4655(9) 0.5868(9) 0.5316(19) 0.033(2) Uani 0.488(14) 1 d D U P C 2
H4A H 0.460473 0.586090 0.629032 0.040 Uiso 0.488(14) 1 calc R . P C 2
C22A C 0.4404(11) 0.6785(10) 0.486(2) 0.037(3) Uani 0.488(14) 1 d D U P C 2
H22C H 0.457059 0.717040 0.557922 0.045 Uiso 0.488(14) 1 calc R . P C 2
H22D H 0.476407 0.692354 0.410524 0.045 Uiso 0.488(14) 1 calc R . P C 2
C21A C 0.3518(9) 0.7014(10) 0.449(2) 0.050(3) Uani 0.488(14) 1 d D U P C 2
H21C H 0.345449 0.697892 0.352990 0.060 Uiso 0.488(14) 1 calc R . P C 2
H21D H 0.340101 0.760097 0.476033 0.060 Uiso 0.488(14) 1 calc R . P C 2
C20A C 0.2873(12) 0.6408(11) 0.516(2) 0.049(3) Uani 0.488(14) 1 d D U P C 2
H20C H 0.275352 0.663596 0.604592 0.059 Uiso 0.488(14) 1 calc R . P C 2
H20D H 0.234136 0.643822 0.466123 0.059 Uiso 0.488(14) 1 calc R . P C 2
C19A C 0.3091(11) 0.5503(12) 0.532(2) 0.045(3) Uani 0.488(14) 1 d D U P C 2
H19C H 0.266237 0.516199 0.486006 0.054 Uiso 0.488(14) 1 calc R . P C 2
H19D H 0.306293 0.535799 0.625976 0.054 Uiso 0.488(14) 1 calc R . P C 2
Sb1 Sb 0.50457(2) 0.97309(2) 0.49983(7) 0.04663(14) Uani 1 1 d D . . . .
F1 F 0.5696(10) 0.8834(9) 0.5681(16) 0.110(4) Uani 0.392(8) 1 d D U P D 1
F2 F 0.4411(9) 1.0647(9) 0.4377(17) 0.119(4) Uani 0.392(8) 1 d D U P D 1
F3 F 0.4375(10) 0.9004(10) 0.4044(16) 0.118(4) Uani 0.392(8) 1 d D U P D 1
F4 F 0.4294(10) 0.9612(13) 0.6424(14) 0.129(4) Uani 0.392(8) 1 d D U P D 1
F5 F 0.5703(10) 1.0483(11) 0.6062(17) 0.127(5) Uani 0.392(8) 1 d D U P D 1
F6 F 0.5857(9) 0.9884(12) 0.3678(14) 0.116(4) Uani 0.392(8) 1 d D U P D 1
F1' F 0.5619(9) 0.8766(8) 0.4408(16) 0.108(4) Uani 0.426(6) 1 d D U P D 2
F2' F 0.4427(9) 1.0694(8) 0.5521(16) 0.111(4) Uani 0.426(6) 1 d D U P D 2
F3' F 0.4402(11) 0.9730(12) 0.3391(14) 0.139(4) Uani 0.426(6) 1 d D U P D 2
F4' F 0.4105(7) 0.9059(8) 0.5459(17) 0.115(4) Uani 0.426(6) 1 d D U P D 2
F5' F 0.5580(12) 0.9672(11) 0.6579(13) 0.142(4) Uani 0.426(6) 1 d D U P D 2
F6' F 0.5890(9) 1.0419(10) 0.424(2) 0.124(4) Uani 0.426(6) 1 d D U P D 2
F1'' F 0.6065(9) 1.0244(13) 0.559(2) 0.074(5) Uani 0.182(2) 1 d D U P D 3
F2'' F 0.4053(11) 0.9250(15) 0.438(2) 0.093(5) Uani 0.182(2) 1 d D U P D 3
F3'' F 0.5670(13) 0.9135(18) 0.371(2) 0.086(6) Uani 0.182(2) 1 d D U P D 3
F4'' F 0.5124(14) 0.8926(13) 0.634(2) 0.077(5) Uani 0.182(2) 1 d D U P D 3
F5'' F 0.4463(13) 1.0376(17) 0.624(2) 0.078(6) Uani 0.182(2) 1 d D U P D 3
F6'' F 0.4991(15) 1.0562(15) 0.368(2) 0.084(5) Uani 0.182(2) 1 d D U P D 3

loop_
_atom_site_aniso_label
_atom_site_aniso_U_11
_atom_site_aniso_U_22
_atom_site_aniso_U_33
_atom_site_aniso_U_23
_atom_site_aniso_U_13
_atom_site_aniso_U_12
N1 0.0266(13) 0.0317(14) 0.0488(17) 0.004(4) -0.012(4) 0.0007(11)
N2 0.0325(13) 0.0313(16) 0.0561(18) -0.001(5) -0.007(5) -0.0027(11)
C1 0.0328(16) 0.0316(18) 0.044(2) 0.000(6) 0.008(5) 0.0026(13)
C7 0.0281(16) 0.045(2) 0.065(2) -0.002(6) 0.006(5) 0.0057(14)
C5 0.0283(15) 0.042(2) 0.068(3) -0.017(6) 0.001(5) -0.0081(14)
C11 0.066(5) 0.068(5) 0.078(6) -0.019(5) 0.027(5) -0.035(5)
C10 0.089(7) 0.099(7) 0.048(5) -0.024(5) -0.002(5) -0.048(6)
C2 0.0383(19) 0.0283(19) 0.042(2) -0.004(4) -0.015(6) 0.0044(12)
C14 0.050(2) 0.0265(19) 0.066(3) 0.004(4) -0.006(8) 0.0008(13)
C12 0.0397(18) 0.039(2) 0.071(3) 0.016(5) -0.009(6) -0.0089(15)
C18 0.073(6) 0.083(8) 0.064(6) -0.024(6) -0.006(5) -0.031(6)
C17 0.102(8) 0.084(8) 0.074(7) -0.005(6) 0.007(6) -0.048(8)
C6 0.033(7) 0.047(7) 0.085(14) -0.015(7) -0.001(8) 0.000(6)
C9 0.045(8) 0.060(10) 0.059(9) -0.002(7) 0.008(7) 0.000(8)
C8 0.033(6) 0.098(16) 0.060(8) -0.015(8) 0.012(6) 0.018(8)
C6A 0.023(6) 0.055(7) 0.064(10) 0.000(7) 0.009(8) -0.004(5)
C9A 0.129(17) 0.060(14) 0.122(11) 0.032(9) -0.089(12) -0.014(11)
C8A 0.085(12) 0.055(9) 0.173(17) 0.023(10) 0.082(12) 0.037(9)
C13 0.053(6) 0.055(8) 0.073(9) -0.001(9) -0.007(6) -0.016(6)
C15 0.062(11) 0.035(9) 0.081(11) -0.004(9) -0.009(8) 0.003(9)
C16 0.082(14) 0.053(10) 0.076(9) 0.035(8) -0.012(10) 0.010(11)
C13A 0.057(6) 0.020(6) 0.073(9) 0.014(6) -0.004(7) 0.003(5)
C15A 0.077(15) 0.041(9) 0.065(8) -0.010(8) -0.008(8) 0.005(10)
C16A 0.062(10) 0.051(10) 0.083(10) 0.033(9) -0.011(9) 0.020(9)
C3 0.027(4) 0.032(4) 0.053(6) 0.004(5) 0.001(5) -0.002(3)
C4 0.024(4) 0.031(4) 0.043(5) -0.001(4) -0.006(4) 0.002(3)
C22 0.034(4) 0.032(5) 0.055(7) -0.003(5) -0.010(5) 0.005(4)
C21 0.044(4) 0.038(4) 0.067(6) 0.002(5) -0.004(5) 0.006(3)
C20 0.041(4) 0.043(4) 0.067(7) 0.008(5) -0.014(5) 0.016(4)
C19 0.021(4) 0.046(4) 0.065(7) 0.008(5) -0.004(5) 0.008(3)
C3A 0.022(4) 0.032(4) 0.052(7) 0.005(5) -0.006(5) 0.006(3)
C4A 0.025(4) 0.028(4) 0.046(6) 0.002(5) 0.001(5) -0.004(3)
C22A 0.039(4) 0.021(4) 0.051(7) 0.009(5) 0.000(5) 0.006(3)
C21A 0.042(5) 0.039(5) 0.068(6) 0.006(6) -0.003(6) 0.018(4)
C20A 0.036(4) 0.047(5) 0.064(7) 0.004(6) 0.006(6) 0.013(4)
C19A 0.029(4) 0.044(4) 0.062(6) 0.000(6) -0.004(5) 0.003(4)
Sb1 0.04388(19) 0.0426(2) 0.0534(2) -0.0011(3) -0.0003(5) -0.00253(9)
F1 0.104(7) 0.081(7) 0.145(9) 0.013(8) 0.011(8) 0.036(7)
F2 0.118(8) 0.090(7) 0.151(9) 0.017(8) -0.005(9) -0.001(7)
F3 0.124(8) 0.098(7) 0.133(9) -0.034(7) -0.030(7) -0.045(7)
F4 0.122(8) 0.139(9) 0.125(9) 0.002(8) 0.040(7) -0.002(8)
F5 0.129(9) 0.125(9) 0.126(9) -0.033(8) -0.013(8) -0.014(8)
F6 0.118(8) 0.125(9) 0.104(8) -0.011(7) 0.035(7) -0.031(8)
F1' 0.093(6) 0.072(6) 0.158(9) -0.022(7) 0.015(7) 0.030(6)
F2' 0.101(6) 0.080(6) 0.152(9) -0.045(7) 0.042(7) 0.025(6)
F3' 0.135(8) 0.131(9) 0.150(9) -0.014(8) -0.024(8) -0.009(8)
F4' 0.093(6) 0.087(6) 0.166(9) -0.001(7) 0.013(7) -0.016(5)
F5' 0.149(9) 0.131(9) 0.144(9) -0.007(8) -0.009(8) -0.009(8)
F6' 0.106(7) 0.096(7) 0.169(9) 0.021(8) 0.046(7) -0.026(7)
F1'' 0.029(7) 0.080(11) 0.113(12) -0.046(10) 0.003(8) -0.026(7)
F2'' 0.073(8) 0.081(8) 0.124(9) -0.025(8) 0.000(8) -0.015(7)
F3'' 0.091(11) 0.081(12) 0.084(11) -0.039(10) 0.049(9) 0.022(11)
F4'' 0.088(11) 0.058(10) 0.086(11) 0.011(10) -0.003(9) -0.005(9)
F5'' 0.081(11) 0.075(12) 0.079(11) -0.024(10) 0.045(9) -0.004(10)
F6'' 0.100(12) 0.076(11) 0.076(11) 0.008(10) 0.006(10) -0.010(10)

loop_
_atom_type_symbol
_atom_type_description
_atom_type_scat_dispersion_real
_atom_type_scat_dispersion_imag
_atom_type_scat_source
C C 0.0033 0.0016 'International Tables Vol C Tables 4.2.6.8 and 6.1.1.4'
H H 0.0000 0.0000 'International Tables Vol C Tables 4.2.6.8 and 6.1.1.4'
F F 0.0171 0.0103 'International Tables Vol C Tables 4.2.6.8 and 6.1.1.4'
N N 0.0061 0.0033 'International Tables Vol C Tables 4.2.6.8 and 6.1.1.4'
Sb Sb -0.5866 1.5461 'International Tables Vol C Tables 4.2.6.8 and 6.1.1.4'

loop_
_geom_angle_atom_site_label_1
_geom_angle_atom_site_label_2
_geom_angle_atom_site_label_3
_geom_angle
_geom_angle_site_symmetry_1
_geom_angle_site_symmetry_3
_geom_angle_publ_flag
C1 N1 C5 114.1(3) . . ?
C1 N1 C4 117.3(7) . . ?
C1 N1 C4A 123.2(7) . . ?
C5 N1 C4 125.6(6) . . ?
C4A N1 C5 121.2(6) . . ?
C2 N2 C12 114.2(3) . . ?
C2 N2 C3 123.9(6) . . ?
C2 N2 C3A 117.9(7) . . ?
C3 N2 C12 121.4(6) . . ?
C3A N2 C12 126.9(6) . . ?
N1 C1 C7 109.5(3) . . ?
N1 C1 C2 119.9(3) . . ?
C2 C1 C7 130.5(3) . . ?
C1 C7 C6 102.5(8) . . ?
C1 C7 C9 118.0(9) . . ?
C1 C7 C8 111.3(9) . . ?
C1 C7 C8A 120.2(12) . . ?
C9 C7 C6 107.3(13) . . ?
C9 C7 C8 110.1(11) . . ?
C8 C7 C6 106.7(13) . . ?
C6A C7 C1 100.5(8) . . ?
C6A C7 C8A 108.3(12) . . ?
C9A C7 C1 106.1(13) . . ?
C9A C7 C6A 113.3(13) . . ?
C9A C7 C8A 108.5(13) . . ?
N1 C5 C10 112.4(7) . . ?
N1 C5 C6 102.7(8) . . ?
N1 C5 C6A 97.5(7) . . ?
C11 C5 N1 112.8(7) . . ?
C11 C5 C10 109.4(4) . . ?
C11 C5 C6 121.0(12) . . ?
C11 C5 C6A 94.9(11) . . ?
C10 C5 C6A 128.5(11) . . ?
C6 C5 C10 97.5(12) . . ?
C5 C11 H11A 109.5 . . ?
C5 C11 H11B 109.5 . . ?
C5 C11 H11C 109.5 . . ?
H11A C11 H11B 109.5 . . ?
H11A C11 H11C 109.5 . . ?
H11B C11 H11C 109.5 . . ?
C5 C10 H10A 109.5 . . ?
C5 C10 H10B 109.5 . . ?
C5 C10 H10C 109.5 . . ?
H10A C10 H10B 109.5 . . ?
H10A C10 H10C 109.5 . . ?
H10B C10 H10C 109.5 . . ?
N2 C2 C1 120.8(3) . . ?
N2 C2 C14 109.5(3) . . ?
C1 C2 C14 129.7(3) . . ?
C2 C14 C13 98.3(8) . . ?
C2 C14 C15A 108.9(10) . . ?
C2 C14 C16A 116.9(9) . . ?
C15 C14 C2 117.6(10) . . ?
C15 C14 C13 105.5(13) . . ?
C16 C14 C2 110.2(10) . . ?
C16 C14 C13 109.8(14) . . ?
C16 C14 C15 113.9(12) . . ?
C13A C14 C2 102.2(7) . . ?
C13A C14 C15A 113.5(13) . . ?
C13A C14 C16A 105.4(13) . . ?
C15A C14 C16A 109.8(11) . . ?
N2 C12 C18 112.4(8) . . ?
N2 C12 C13A 98.4(7) . . ?
C18 C12 C13A 126.7(12) . . ?
C17 C12 N2 112.5(8) . . ?
C17 C12 C18 109.8(4) . . ?
C17 C12 C13A 95.9(11) . . ?
C13 C12 N2 101.8(8) . . ?
C13 C12 C18 94.4(12) . . ?
C13 C12 C17 124.6(13) . . ?
C12 C18 H18A 109.5 . . ?
C12 C18 H18B 109.5 . . ?
C12 C18 H18C 109.5 . . ?
H18A C18 H18B 109.5 . . ?
H18A C18 H18C 109.5 . . ?
H18B C18 H18C 109.5 . . ?
C12 C17 H17A 109.5 . . ?
C12 C17 H17B 109.5 . . ?
C12 C17 H17C 109.5 . . ?
H17A C17 H17B 109.5 . . ?
H17A C17 H17C 109.5 . . ?
H17B C17 H17C 109.5 . . ?
C7 C6 H6A 110.6 . . ?
C7 C6 H6B 110.6 . . ?
C5 C6 C7 105.6(13) . . ?
C5 C6 H6A 110.6 . . ?
C5 C6 H6B 110.6 . . ?
H6A C6 H6B 108.7 . . ?
C7 C9 H9A 109.5 . . ?
C7 C9 H9B 109.5 . . ?
C7 C9 H9C 109.5 . . ?
H9A C9 H9B 109.5 . . ?
H9A C9 H9C 109.5 . . ?
H9B C9 H9C 109.5 . . ?
C7 C8 H8A 109.5 . . ?
C7 C8 H8B 109.5 . . ?
C7 C8 H8C 109.5 . . ?
H8A C8 H8B 109.5 . . ?
H8A C8 H8C 109.5 . . ?
H8B C8 H8C 109.5 . . ?
C7 C6A C5 107.5(11) . . ?
C7 C6A H6AA 110.2 . . ?
C7 C6A H6AB 110.2 . . ?
C5 C6A H6AA 110.2 . . ?
C5 C6A H6AB 110.2 . . ?
H6AA C6A H6AB 108.5 . . ?
C7 C9A H9AA 109.5 . . ?
C7 C9A H9AB 109.5 . . ?
C7 C9A H9AC 109.5 . . ?
H9AA C9A H9AB 109.5 . . ?
H9AA C9A H9AC 109.5 . . ?
H9AB C9A H9AC 109.5 . . ?
C7 C8A H8AA 109.5 . . ?
C7 C8A H8AB 109.5 . . ?
C7 C8A H8AC 109.5 . . ?
H8AA C8A H8AB 109.5 . . ?
H8AA C8A H8AC 109.5 . . ?
H8AB C8A H8AC 109.5 . . ?
C14 C13 H13A 110.1 . . ?
C14 C13 H13B 110.1 . . ?
C12 C13 C14 107.8(12) . . ?
C12 C13 H13A 110.1 . . ?
C12 C13 H13B 110.1 . . ?
H13A C13 H13B 108.5 . . ?
C14 C15 H15A 109.5 . . ?
C14 C15 H15B 109.5 . . ?
C14 C15 H15C 109.5 . . ?
H15A C15 H15B 109.5 . . ?
H15A C15 H15C 109.5 . . ?
H15B C15 H15C 109.5 . . ?
C14 C16 H16A 109.5 . . ?
C14 C16 H16B 109.5 . . ?
C14 C16 H16C 109.5 . . ?
H16A C16 H16B 109.5 . . ?
H16A C16 H16C 109.5 . . ?
H16B C16 H16C 109.5 . . ?
C14 C13A C12 106.5(10) . . ?
C14 C13A H13C 110.4 . . ?
C14 C13A H13D 110.4 . . ?
C12 C13A H13C 110.4 . . ?
C12 C13A H13D 110.4 . . ?
H13C C13A H13D 108.6 . . ?
C14 C15A H15D 109.5 . . ?
C14 C15A H15E 109.5 . . ?
C14 C15A H15F 109.5 . . ?
H15D C15A H15E 109.5 . . ?
H15D C15A H15F 109.5 . . ?
H15E C15A H15F 109.5 . . ?
C14 C16A H16D 109.5 . . ?
C14 C16A H16E 109.5 . . ?
C14 C16A H16F 109.5 . . ?
H16D C16A H16E 109.5 . . ?
H16D C16A H16F 109.5 . . ?
H16E C16A H16F 109.5 . . ?
N2 C3 H3 106.0 . . ?
N2 C3 C4 107.5(11) . . ?
N2 C3 C19 121.4(13) . . ?
C4 C3 H3 106.0 . . ?
C19 C3 H3 106.0 . . ?
C19 C3 C4 109.0(13) . . ?
N1 C4 C3 113.1(12) . . ?
N1 C4 H4 110.1 . . ?
N1 C4 C22 106.4(13) . . ?
C3 C4 H4 110.1 . . ?
C3 C4 C22 106.8(12) . . ?
C22 C4 H4 110.1 . . ?
C4 C22 H22A 107.6 . . ?
C4 C22 H22B 107.6 . . ?
H22A C22 H22B 107.0 . . ?
C21 C22 C4 119.0(12) . . ?
C21 C22 H22A 107.6 . . ?
C21 C22 H22B 107.6 . . ?
C22 C21 H21A 108.3 . . ?
C22 C21 H21B 108.3 . . ?
C22 C21 C20 115.9(12) . . ?
H21A C21 H21B 107.4 . . ?
C20 C21 H21A 108.3 . . ?
C20 C21 H21B 108.3 . . ?
C21 C20 H20A 107.7 . . ?
C21 C20 H20B 107.7 . . ?
H20A C20 H20B 107.1 . . ?
C19 C20 C21 118.4(13) . . ?
C19 C20 H20A 107.7 . . ?
C19 C20 H20B 107.7 . . ?
C3 C19 H19A 108.0 . . ?
C3 C19 H19B 108.0 . . ?
C20 C19 C3 117.1(12) . . ?
C20 C19 H19A 108.0 . . ?
C20 C19 H19B 108.0 . . ?
H19A C19 H19B 107.3 . . ?
N2 C3A H3A 106.4 . . ?
N2 C3A C4A 116.4(11) . . ?
N2 C3A C19A 110.4(13) . . ?
C4A C3A H3A 106.4 . . ?
C4A C3A C19A 110.3(13) . . ?
C19A C3A H3A 106.4 . . ?
N1 C4A C3A 107.8(12) . . ?
N1 C4A H4A 106.3 . . ?
N1 C4A C22A 121.4(14) . . ?
C3A C4A H4A 106.3 . . ?
C3A C4A C22A 107.7(12) . . ?
C22A C4A H4A 106.3 . . ?
C4A C22A H22C 106.7 . . ?
C4A C22A H22D 106.7 . . ?
H22C C22A H22D 106.6 . . ?
C21A C22A C4A 122.4(13) . . ?
C21A C22A H22C 106.7 . . ?
C21A C22A H22D 106.7 . . ?
C22A C21A H21C 109.5 . . ?
C22A C21A H21D 109.5 . . ?
C22A C21A C20A 110.6(13) . . ?
H21C C21A H21D 108.1 . . ?
C20A C21A H21C 109.5 . . ?
C20A C21A H21D 109.5 . . ?
C21A C20A H20C 107.5 . . ?
C21A C20A H20D 107.5 . . ?
H20C C20A H20D 107.0 . . ?
C19A C20A C21A 119.3(13) . . ?
C19A C20A H20C 107.5 . . ?
C19A C20A H20D 107.5 . . ?
C3A C19A H19C 108.6 . . ?
C3A C19A H19D 108.6 . . ?
C20A C19A C3A 114.8(13) . . ?
C20A C19A H19C 108.6 . . ?
C20A C19A H19D 108.6 . . ?
H19C C19A H19D 107.5 . . ?
F2 Sb1 F1 177.8(7) . . ?
F2 Sb1 F4 90.0(6) . . ?
F2 Sb1 F6 91.4(6) . . ?
F3 Sb1 F1 92.2(7) . . ?
F3 Sb1 F2 89.8(6) . . ?
F3 Sb1 F4 88.9(9) . . ?
F3 Sb1 F6 95.5(8) . . ?
F4 Sb1 F1 89.2(6) . . ?
F6 Sb1 F1 89.3(6) . . ?
F6 Sb1 F4 175.3(8) . . ?
F1' Sb1 F2' 177.0(7) . . ?
F5' Sb1 F1' 91.0(6) . . ?
F5' Sb1 F2' 91.9(6) . . ?
F2'' Sb1 F4'' 91.5(7) . . ?
F2'' Sb1 F5'' 92.1(7) . . ?
F2'' Sb1 F6'' 90.3(8) . . ?
F4'' Sb1 F6'' 178.1(9) . . ?
F5'' Sb1 F4'' 85.0(13) . . ?
F5'' Sb1 F6'' 94.4(13) . . ?

loop_
_geom_bond_atom_site_label_1
_geom_bond_atom_site_label_2
_geom_bond_distance
_geom_bond_site_symmetry_2
_geom_bond_publ_flag
N1 C1 1.364(4) . ?
N1 C5 1.501(4) . ?
N1 C4 1.505(15) . ?
N1 C4A 1.426(16) . ?
N2 C2 1.353(4) . ?
N2 C12 1.501(4) . ?
N2 C3 1.462(12) . ?
N2 C3A 1.454(12) . ?
C1 C7 1.534(4) . ?
C1 C2 1.397(5) . ?
C7 C6 1.59(2) . ?
C7 C9 1.54(2) . ?
C7 C8 1.543(18) . ?
C7 C6A 1.50(2) . ?
C7 C9A 1.48(2) . ?
C7 C8A 1.55(2) . ?
C5 C11 1.486(12) . ?
C5 C10 1.545(10) . ?
C5 C6 1.54(2) . ?
C5 C6A 1.59(2) . ?
C11 H11A 0.9600 . ?
C11 H11B 0.9600 . ?
C11 H11C 0.9600 . ?
C10 H10A 0.9600 . ?
C10 H10B 0.9600 . ?
C10 H10C 0.9600 . ?
C2 C14 1.541(5) . ?
C14 C13 1.622(18) . ?
C14 C15 1.47(2) . ?
C14 C16 1.428(17) . ?
C14 C13A 1.493(18) . ?
C14 C15A 1.57(2) . ?
C14 C16A 1.610(18) . ?
C12 C18 1.534(12) . ?
C12 C17 1.499(13) . ?
C12 C13 1.45(2) . ?
C12 C13A 1.606(17) . ?
C18 H18A 0.9600 . ?
C18 H18B 0.9600 . ?
C18 H18C 0.9600 . ?
C17 H17A 0.9600 . ?
C17 H17B 0.9600 . ?
C17 H17C 0.9600 . ?
C6 H6A 0.9700 . ?
C6 H6B 0.9700 . ?
C9 H9A 0.9600 . ?
C9 H9B 0.9600 . ?
C9 H9C 0.9600 . ?
C8 H8A 0.9600 . ?
C8 H8B 0.9600 . ?
C8 H8C 0.9600 . ?
C6A H6AA 0.9700 . ?
C6A H6AB 0.9700 . ?
C9A H9AA 0.9600 . ?
C9A H9AB 0.9600 . ?
C9A H9AC 0.9600 . ?
C8A H8AA 0.9600 . ?
C8A H8AB 0.9600 . ?
C8A H8AC 0.9600 . ?
C13 H13A 0.9700 . ?
C13 H13B 0.9700 . ?
C15 H15A 0.9600 . ?
C15 H15B 0.9600 . ?
C15 H15C 0.9600 . ?
C16 H16A 0.9600 . ?
C16 H16B 0.9600 . ?
C16 H16C 0.9600 . ?
C13A H13C 0.9700 . ?
C13A H13D 0.9700 . ?
C15A H15D 0.9600 . ?
C15A H15E 0.9600 . ?
C15A H15F 0.9600 . ?
C16A H16D 0.9600 . ?
C16A H16E 0.9600 . ?
C16A H16F 0.9600 . ?
C3 H3 0.9800 . ?
C3 C4 1.519(14) . ?
C3 C19 1.515(14) . ?
C4 H4 0.9800 . ?
C4 C22 1.548(15) . ?
C22 H22A 0.9700 . ?
C22 H22B 0.9700 . ?
C22 C21 1.461(14) . ?
C21 H21A 0.9700 . ?
C21 H21B 0.9700 . ?
C21 C20 1.514(14) . ?
C20 H20A 0.9700 . ?
C20 H20B 0.9700 . ?
C20 C19 1.455(14) . ?
C19 H19A 0.9700 . ?
C19 H19B 0.9700 . ?
C3A H3A 0.9800 . ?
C3A C4A 1.518(14) . ?
C3A C19A 1.529(15) . ?
C4A H4A 0.9800 . ?
C4A C22A 1.548(14) . ?
C22A H22C 0.9700 . ?
C22A H22D 0.9700 . ?
C22A C21A 1.472(14) . ?
C21A H21C 0.9700 . ?
C21A H21D 0.9700 . ?
C21A C20A 1.535(15) . ?
C20A H20C 0.9700 . ?
C20A H20D 0.9700 . ?
C20A C19A 1.459(15) . ?
C19A H19C 0.9700 . ?
C19A H19D 0.9700 . ?
Sb1 F1 1.856(10) . ?
Sb1 F2 1.844(11) . ?
Sb1 F3 1.813(10) . ?
Sb1 F4 1.855(10) . ?
Sb1 F6 1.845(10) . ?
Sb1 F1' 1.845(9) . ?
Sb1 F2' 1.858(9) . ?
Sb1 F5' 1.791(11) . ?
Sb1 F2'' 1.827(14) . ?
Sb1 F4'' 1.842(13) . ?
Sb1 F5'' 1.836(12) . ?
Sb1 F6'' 1.851(13) . ?

loop_
_twin_individual_id
_twin_individual_mass_fraction_refined
1 0.50(6)
2 0.50(6)
